data_7046010
loop_
_publ_author_name
'Soldevila-Sanmart\'in, Joan'
'Calvet, Teresa'
'Font-Bardia, Merce'
'Domingo, Concepci\'on'
'Ayll\'on, Jos\'e A'
'Pons, Josefina'

_publ_section_title
;
 Modulating p-hydroxycinnamate behavior as a ditopic linker or photoacid
 in copper(ii) complexes with an auxiliary pyridine ligand.
;
_journal_issue 18
_journal_name_full 'Dalton transactions (Cambridge, England : 2003)'
_journal_page_first 6479
_journal_page_last 6493
_journal_paper_doi 10.1039/c8dt00645h
_journal_volume 47
_journal_year 2018
_chemical_formula_moiety 'C32 H28 Cu N2 O8'
_chemical_formula_sum 'C32 H28 Cu N2 O8'
_chemical_formula_weight 632.10
_space_group_crystal_system monoclinic
_space_group_IT_number 14
_space_group_name_Hall '-P 2yn'
_space_group_name_H-M_alt 'P 1 21/n 1'
_symmetry_space_group_name_Hall '-P 2yn'
_symmetry_space_group_name_H-M 'P 1 21/n 1'
_atom_sites_solution_hydrogens geom
_audit_creation_method SHELXL-2018/3
_audit_update_record
;
2018-04-04 deposited with the CCDC.
2018-04-10 downloaded from the CCDC.
;
_cell_angle_alpha 90
_cell_angle_beta 96.953(2)
_cell_angle_gamma 90
_cell_formula_units_Z 2
_cell_length_a 8.4342(3)
_cell_length_b 8.6978(3)
_cell_length_c 18.9953(7)
_cell_measurement_reflns_used 9956
_cell_measurement_temperature 100(2)
_cell_measurement_theta_max 30.50
_cell_measurement_theta_min 2.54
_cell_volume 1383.23(9)
_computing_cell_refinement 'Bruker SAINT'
_computing_data_collection 'Bruker APEX2'
_computing_data_reduction 'Bruker SAINT'
_computing_molecular_graphics 'Bruker SHELXTL'
_computing_publication_material 'Bruker SHELXTL'
_computing_structure_refinement 'SHELXL-2018/3 (Sheldrick, 2018)'
_computing_structure_solution 'SHELXT 2014/4 (Sheldrick, 2014)'
_diffrn_ambient_temperature 100(2)
_diffrn_measured_fraction_theta_full 1.000
_diffrn_measured_fraction_theta_max 0.999
_diffrn_measurement_device_type 'D8 Venture'
_diffrn_measurement_method '\f and \w scans'
_diffrn_radiation_type MoK\a
_diffrn_radiation_wavelength 0.71073
_diffrn_reflns_av_R_equivalents 0.0494
_diffrn_reflns_av_unetI/netI 0.0259
_diffrn_reflns_Laue_measured_fraction_full 1.000
_diffrn_reflns_Laue_measured_fraction_max 0.999
_diffrn_reflns_limit_h_max 12
_diffrn_reflns_limit_h_min -12
_diffrn_reflns_limit_k_max 12
_diffrn_reflns_limit_k_min -12
_diffrn_reflns_limit_l_max 27
_diffrn_reflns_limit_l_min -27
_diffrn_reflns_number 44501
_diffrn_reflns_point_group_measured_fraction_full 1.000
_diffrn_reflns_point_group_measured_fraction_max 0.999
_diffrn_reflns_theta_full 25.242
_diffrn_reflns_theta_max 30.601
_diffrn_reflns_theta_min 2.539
_diffrn_source microfocus
_exptl_absorpt_coefficient_mu 0.848
_exptl_absorpt_correction_T_max 0.7461
_exptl_absorpt_correction_T_min 0.7069
_exptl_absorpt_correction_type multi-scan
_exptl_absorpt_process_details sadabs
_exptl_crystal_colour blue
_exptl_crystal_density_diffrn 1.518
_exptl_crystal_description prism
_exptl_crystal_F_000 654
_exptl_crystal_size_max 0.308
_exptl_crystal_size_mid 0.268
_exptl_crystal_size_min 0.144
_refine_diff_density_max 0.524
_refine_diff_density_min -0.285
_refine_diff_density_rms 0.070
_refine_ls_extinction_method none
_refine_ls_goodness_of_fit_ref 1.044
_refine_ls_hydrogen_treatment mixed
_refine_ls_matrix_type full
_refine_ls_number_parameters 199
_refine_ls_number_reflns 4253
_refine_ls_number_restraints 0
_refine_ls_restrained_S_all 1.044
_refine_ls_R_factor_all 0.0435
_refine_ls_R_factor_gt 0.0316
_refine_ls_shift/su_max 0.000
_refine_ls_shift/su_mean 0.000
_refine_ls_structure_factor_coef Fsqd
_refine_ls_weighting_details 'w=1/[\s^2^(Fo^2^)+(0.0333P)^2^+0.9277P] where P=(Fo^2^+2Fc^2^)/3'
_refine_ls_weighting_scheme calc
_refine_ls_wR_factor_gt 0.0715
_refine_ls_wR_factor_ref 0.0760
_reflns_Friedel_coverage 0.000
_reflns_number_gt 3571
_reflns_number_total 4253
_reflns_threshold_expression 'I > 2\s(I)'
_cod_data_source_file c8dt00645h2.cif
_cod_data_source_block mo_C20TB146_0m_a
_cod_depositor_comments 'Adding full bibliography for 7046007--7046011.cif.'
_cod_database_code 7046010
_shelx_shelxl_version_number 2018/3
_shelx_space_group_comment
;
The symmetry employed for this shelxl refinement is uniquely defined
by the following loop, which should always be used as a source of
symmetry information in preference to the above space-group names.
They are only intended as comments.
;
_shelx_estimated_absorpt_t_min 0.780
_shelx_estimated_absorpt_t_max 0.888

loop_
_space_group_symop_operation_xyz
'x, y, z'
'-x+1/2, y+1/2, -z+1/2'
'-x, -y, -z'
'x-1/2, -y-1/2, z-1/2'

loop_
_atom_site_label
_atom_site_type_symbol
_atom_site_fract_x
_atom_site_fract_y
_atom_site_fract_z
_atom_site_U_iso_or_equiv
_atom_site_adp_type
_atom_site_occupancy
_atom_site_site_symmetry_order
_atom_site_calc_flag
_atom_site_refinement_flags_posn
_atom_site_refinement_flags_adp
_atom_site_refinement_flags_occupancy
Cu1 Cu 0.500000 0.500000 0.500000 0.00902(6) Uani 1 2 d S . P
O1 O 0.47680(11) 0.40003(11) 0.58877(5) 0.01179(18) Uani 1 1 d . . .
O2 O 0.62658(13) 0.19300(12) 0.57315(5) 0.0197(2) Uani 1 1 d . . .
O3 O 0.27203(14) 0.13446(13) 0.99229(5) 0.0197(2) Uani 1 1 d . . .
H3A H 0.228(2) 0.204(2) 1.0092(6) 0.030 Uiso 1 1 calc R U .
O4 O 0.86795(13) 1.06753(12) 0.72408(5) 0.0206(2) Uani 1 1 d . . .
N1 N 0.64160(13) 0.66370(12) 0.55406(5) 0.0107(2) Uani 1 1 d . . .
C1 C 0.53752(16) 0.26980(15) 0.60803(6) 0.0115(2) Uani 1 1 d . . .
C2 C 0.49901(16) 0.20706(15) 0.67667(7) 0.0132(2) Uani 1 1 d . . .
H2 H 0.543528 0.111116 0.692708 0.016 Uiso 1 1 calc R U .
C3 C 0.40373(15) 0.28131(15) 0.71654(7) 0.0122(2) Uani 1 1 d . . .
H3 H 0.354838 0.372658 0.696965 0.015 Uiso 1 1 calc R U .
C4 C 0.36632(15) 0.23735(15) 0.78716(6) 0.0120(2) Uani 1 1 d . . .
C5 C 0.26594(16) 0.33193(16) 0.82145(7) 0.0145(3) Uani 1 1 d . . .
H5 H 0.218509 0.419026 0.797138 0.017 Uiso 1 1 calc R U .
C6 C 0.23347(16) 0.30205(17) 0.89035(7) 0.0152(3) Uani 1 1 d . . .
H6 H 0.166228 0.368878 0.912936 0.018 Uiso 1 1 calc R U .
C7 C 0.30059(17) 0.17337(16) 0.92561(7) 0.0144(3) Uani 1 1 d . . .
C8 C 0.40156(17) 0.07703(16) 0.89253(7) 0.0153(3) Uani 1 1 d . . .
H8 H 0.448236 -0.010296 0.916931 0.018 Uiso 1 1 calc R U .
C9 C 0.43366(16) 0.10860(15) 0.82430(7) 0.0134(2) Uani 1 1 d . . .
H9 H 0.502245 0.042279 0.802189 0.016 Uiso 1 1 calc R U .
C10 C 0.63303(16) 0.69147(15) 0.62329(6) 0.0120(2) Uani 1 1 d . . .
H10 H 0.568118 0.626636 0.648109 0.014 Uiso 1 1 calc R U .
C11 C 0.71520(16) 0.81090(15) 0.65974(7) 0.0124(2) Uani 1 1 d . . .
H11 H 0.706202 0.826890 0.708568 0.015 Uiso 1 1 calc R U .
C12 C 0.81083(15) 0.90710(15) 0.62440(7) 0.0117(2) Uani 1 1 d . . .
C13 C 0.82491(16) 0.87422(16) 0.55374(7) 0.0139(2) Uani 1 1 d . . .
H13 H 0.892411 0.934836 0.528287 0.017 Uiso 1 1 calc R U .
C14 C 0.73998(16) 0.75267(16) 0.52080(7) 0.0134(2) Uani 1 1 d . . .
H14 H 0.751566 0.731042 0.472668 0.016 Uiso 1 1 calc R U .
C15 C 0.89258(16) 1.04187(16) 0.66351(7) 0.0144(3) Uani 1 1 d . . .
C16 C 1.00199(18) 1.14228(17) 0.62648(8) 0.0190(3) Uani 1 1 d . . .
H16A H 1.083485 1.078418 0.608132 0.029 Uiso 1 1 calc R U .
H16B H 1.053866 1.217531 0.660112 0.029 Uiso 1 1 calc R U .
H16C H 0.939834 1.196254 0.587072 0.029 Uiso 1 1 calc R U .

loop_
_atom_site_aniso_label
_atom_site_aniso_U_11
_atom_site_aniso_U_22
_atom_site_aniso_U_33
_atom_site_aniso_U_23
_atom_site_aniso_U_13
_atom_site_aniso_U_12
Cu1 0.01425(11) 0.00777(10) 0.00527(10) 0.00080(8) 0.00207(7) -0.00059(8)
O1 0.0180(5) 0.0102(4) 0.0074(4) 0.0016(3) 0.0028(3) -0.0002(3)
O2 0.0262(6) 0.0213(5) 0.0137(5) 0.0058(4) 0.0108(4) 0.0094(4)
O3 0.0323(6) 0.0187(5) 0.0101(4) -0.0008(4) 0.0104(4) -0.0058(4)
O4 0.0280(6) 0.0195(5) 0.0139(5) -0.0050(4) 0.0011(4) -0.0009(4)
N1 0.0129(5) 0.0109(5) 0.0084(5) 0.0007(4) 0.0018(4) 0.0010(4)
C1 0.0130(6) 0.0129(6) 0.0086(5) 0.0014(4) 0.0023(4) -0.0015(5)
C2 0.0163(6) 0.0135(6) 0.0103(5) 0.0048(5) 0.0041(5) 0.0008(5)
C3 0.0126(6) 0.0144(6) 0.0094(5) 0.0019(4) 0.0006(4) -0.0020(5)
C4 0.0123(6) 0.0151(6) 0.0088(5) 0.0009(5) 0.0023(4) -0.0030(5)
C5 0.0138(6) 0.0177(6) 0.0123(6) 0.0014(5) 0.0023(5) 0.0003(5)
C6 0.0143(6) 0.0193(7) 0.0132(6) -0.0032(5) 0.0059(5) -0.0020(5)
C7 0.0178(6) 0.0172(6) 0.0088(5) -0.0014(5) 0.0047(5) -0.0082(5)
C8 0.0219(7) 0.0130(6) 0.0113(6) 0.0013(5) 0.0035(5) -0.0031(5)
C9 0.0167(6) 0.0130(6) 0.0112(6) -0.0009(5) 0.0046(5) -0.0012(5)
C10 0.0149(6) 0.0125(6) 0.0088(5) 0.0021(4) 0.0026(4) 0.0012(5)
C11 0.0150(6) 0.0130(6) 0.0092(5) -0.0007(4) 0.0011(4) 0.0018(5)
C12 0.0120(6) 0.0106(6) 0.0120(5) -0.0008(4) -0.0004(4) 0.0019(5)
C13 0.0152(6) 0.0145(6) 0.0124(6) 0.0008(5) 0.0033(5) -0.0022(5)
C14 0.0165(6) 0.0150(6) 0.0094(5) -0.0002(5) 0.0039(5) -0.0008(5)
C15 0.0150(6) 0.0124(6) 0.0150(6) -0.0009(5) -0.0019(5) 0.0010(5)
C16 0.0192(7) 0.0150(6) 0.0221(7) -0.0007(5) -0.0005(5) -0.0038(5)

loop_
_atom_type_symbol
_atom_type_description
_atom_type_scat_dispersion_real
_atom_type_scat_dispersion_imag
_atom_type_scat_source
C C 0.0033 0.0016 'International Tables Vol C Tables 4.2.6.8 and 6.1.1.4'
H H 0.0000 0.0000 'International Tables Vol C Tables 4.2.6.8 and 6.1.1.4'
N N 0.0061 0.0033 'International Tables Vol C Tables 4.2.6.8 and 6.1.1.4'
O O 0.0106 0.0060 'International Tables Vol C Tables 4.2.6.8 and 6.1.1.4'
Cu Cu 0.3201 1.2651 'International Tables Vol C Tables 4.2.6.8 and 6.1.1.4'

loop_
_geom_angle_atom_site_label_1
_geom_angle_atom_site_label_2
_geom_angle_atom_site_label_3
_geom_angle
_geom_angle_site_symmetry_1
_geom_angle_site_symmetry_3
O1 Cu1 O1 180.0 . 3_666
O1 Cu1 N1 90.58(4) . 3_666
O1 Cu1 N1 89.42(4) 3_666 3_666
O1 Cu1 N1 89.42(4) . .
O1 Cu1 N1 90.58(4) 3_666 .
N1 Cu1 N1 180.00(5) 3_666 .
C1 O1 Cu1 124.79(8) . .
C7 O3 H3A 109.5 . .
C14 N1 C10 117.63(11) . .
C14 N1 Cu1 121.22(9) . .
C10 N1 Cu1 121.06(9) . .
O2 C1 O1 124.48(12) . .
O2 C1 C2 118.50(12) . .
O1 C1 C2 117.03(11) . .
C3 C2 C1 122.05(12) . .
C3 C2 H2 119.0 . .
C1 C2 H2 119.0 . .
C2 C3 C4 127.15(12) . .
C2 C3 H3 116.4 . .
C4 C3 H3 116.4 . .
C5 C4 C9 117.77(12) . .
C5 C4 C3 118.88(12) . .
C9 C4 C3 123.25(12) . .
C6 C5 C4 121.81(13) . .
C6 C5 H5 119.1 . .
C4 C5 H5 119.1 . .
C7 C6 C5 119.22(12) . .
C7 C6 H6 120.4 . .
C5 C6 H6 120.4 . .
O3 C7 C6 122.79(12) . .
O3 C7 C8 117.12(13) . .
C6 C7 C8 120.09(12) . .
C9 C8 C7 120.10(13) . .
C9 C8 H8 120.0 . .
C7 C8 H8 120.0 . .
C8 C9 C4 121.01(12) . .
C8 C9 H9 119.5 . .
C4 C9 H9 119.5 . .
N1 C10 C11 122.61(12) . .
N1 C10 H10 118.7 . .
C11 C10 H10 118.7 . .
C10 C11 C12 119.60(12) . .
C10 C11 H11 120.2 . .
C12 C11 H11 120.2 . .
C11 C12 C13 117.67(12) . .
C11 C12 C15 119.15(12) . .
C13 C12 C15 123.18(12) . .
C14 C13 C12 119.56(12) . .
C14 C13 H13 120.2 . .
C12 C13 H13 120.2 . .
N1 C14 C13 122.80(12) . .
N1 C14 H14 118.6 . .
C13 C14 H14 118.6 . .
O4 C15 C16 121.40(13) . .
O4 C15 C12 119.26(13) . .
C16 C15 C12 119.34(12) . .
C15 C16 H16A 109.5 . .
C15 C16 H16B 109.5 . .
H16A C16 H16B 109.5 . .
C15 C16 H16C 109.5 . .
H16A C16 H16C 109.5 . .
H16B C16 H16C 109.5 . .

loop_
_geom_bond_atom_site_label_1
_geom_bond_atom_site_label_2
_geom_bond_distance
_geom_bond_site_symmetry_2
Cu1 O1 1.9280(9) .
Cu1 O1 1.9280(9) 3_666
Cu1 N1 2.0521(11) 3_666
Cu1 N1 2.0521(11) .
O1 C1 1.2782(16) .
O2 C1 1.2529(16) .
O3 C7 1.3603(15) .
O3 H3A 0.80(2) .
O4 C15 1.2143(17) .
N1 C14 1.3466(17) .
N1 C10 1.3476(16) .
C1 C2 1.4851(17) .
C2 C3 1.3355(18) .
C2 H2 0.9500 .
C3 C4 1.4656(17) .
C3 H3 0.9500 .
C4 C5 1.3969(18) .
C4 C9 1.4062(18) .
C5 C6 1.3936(18) .
C5 H5 0.9500 .
C6 C7 1.389(2) .
C6 H6 0.9500 .
C7 C8 1.3971(19) .
C8 C9 1.3834(18) .
C8 H8 0.9500 .
C9 H9 0.9500 .
C10 C11 1.3866(18) .
C10 H10 0.9500 .
C11 C12 1.3900(18) .
C11 H11 0.9500 .
C12 C13 1.3914(18) .
C12 C15 1.5092(19) .
C13 C14 1.3834(19) .
C13 H13 0.9500 .
C14 H14 0.9500 .
C15 C16 1.505(2) .
C16 H16A 0.9800 .
C16 H16B 0.9800 .
C16 H16C 0.9800 .
